data_1544318
loop_
_publ_author_name
'Nge, Choy-Eng'
'Sim, Kae-Shin'
'Lim, Siew-Huah'
'Thomas, Noel F.'
'Low, Yun-Yee'
'Kam, Toh-Seok'

_publ_section_title
;
 A Hexacyclic, Iboga-Derived Monoterpenoid Indole with a Contracted
 Tetrahydroazepine C-Ring and Incorporation of an Isoxazolidine Moiety, a
 Seco-Corynanthean, an Aspidosperma-Aspidosperma Bisindole with Anticancer
 Properties, and the Absolute Configuration of the Pyridopyrimidine Indole
 Alkaloid, Vernavosine.
;
_journal_issue 10
_journal_name_full 'Journal of natural products'
_journal_page_first 2709
_journal_page_last 2717
_journal_paper_doi 10.1021/acs.jnatprod.6b00674
_journal_volume 79
_journal_year 2016
_chemical_absolute_configuration ad
_chemical_formula_moiety C20H23N2O2I
_chemical_formula_sum 'C20 H23 I N2 O2'
_chemical_formula_weight 450.30
_chemical_melting_point 489(2)
_chemical_name_common 'Cononuridine methyl iodide'
_space_group_crystal_system orthorhombic
_space_group_IT_number 19
_space_group_name_Hall 'P 2ac 2ab'
_space_group_name_H-M_alt 'P 21 21 21'
_symmetry_space_group_name_Hall 'P 2ac 2ab'
_symmetry_space_group_name_H-M 'P 21 21 21'
_atom_sites_solution_hydrogens geom
_audit_creation_method SHELXL-2014/7
_cell_angle_alpha 90
_cell_angle_beta 90
_cell_angle_gamma 90
_cell_formula_units_Z 4
_cell_length_a 7.6879(8)
_cell_length_b 13.0251(14)
_cell_length_c 18.905(2)
_cell_measurement_reflns_used 1529
_cell_measurement_temperature 100(2)
_cell_measurement_theta_max 25.09
_cell_measurement_theta_min 2.66
_cell_volume 1893.1(3)
_computing_cell_refinement 'Bruker SAINT'
_computing_data_collection 'Bruker APEX2'
_computing_data_reduction 'Bruker SAINT'
_computing_molecular_graphics 'X-SEED (Barbour, 2001)'
_computing_publication_material 'enCIFer (Allen et al., 2004)'
_computing_structure_refinement 'SHELXL-2014/7 (Sheldrick, 2014)'
_computing_structure_solution 'SHELXS-2014/7 (Sheldrick, 2014)'
_diffrn_ambient_temperature 100(2)
_diffrn_measured_fraction_theta_full 0.995
_diffrn_measured_fraction_theta_max 0.996
_diffrn_measurement_device_type 'Bruker APEX-II CCD'
_diffrn_measurement_method '\w scans'
_diffrn_radiation_type MoK\a
_diffrn_radiation_wavelength 0.71073
_diffrn_reflns_av_R_equivalents 0.0519
_diffrn_reflns_av_unetI/netI 0.0987
_diffrn_reflns_Laue_measured_fraction_full 0.995
_diffrn_reflns_Laue_measured_fraction_max 0.996
_diffrn_reflns_limit_h_max 9
_diffrn_reflns_limit_h_min -8
_diffrn_reflns_limit_k_max 16
_diffrn_reflns_limit_k_min -8
_diffrn_reflns_limit_l_max 23
_diffrn_reflns_limit_l_min -23
_diffrn_reflns_number 5892
_diffrn_reflns_point_group_measured_fraction_full 0.951
_diffrn_reflns_point_group_measured_fraction_max 0.938
_diffrn_reflns_theta_full 25.242
_diffrn_reflns_theta_max 26.357
_diffrn_reflns_theta_min 1.899
_diffrn_source 'sealed tube'
_exptl_absorpt_coefficient_mu 1.707
_exptl_absorpt_correction_T_max 0.7461
_exptl_absorpt_correction_T_min 0.6305
_exptl_absorpt_correction_type multi-scan
_exptl_absorpt_process_details 'SADABS-2008/1 - Bruker'
_exptl_crystal_colour 'light yellow'
_exptl_crystal_density_diffrn 1.580
_exptl_crystal_description block
_exptl_crystal_F_000 904
_exptl_crystal_size_max 0.200
_exptl_crystal_size_mid 0.200
_exptl_crystal_size_min 0.020
_refine_diff_density_max 1.003
_refine_diff_density_min -0.943
_refine_diff_density_rms 0.147
_refine_ls_abs_structure_details
;
 Flack x determined using 903 quotients [(I+)-(I-)]/[(I+)+(I-)]
 (Parsons, Flack and Wagner, Acta Cryst. B69 (2013) 249-259).
;
_refine_ls_abs_structure_Flack -0.01(3)
_refine_ls_extinction_method none
_refine_ls_goodness_of_fit_ref 0.938
_refine_ls_hydrogen_treatment constr
_refine_ls_matrix_type full
_refine_ls_number_parameters 228
_refine_ls_number_reflns 3636
_refine_ls_number_restraints 0
_refine_ls_restrained_S_all 0.938
_refine_ls_R_factor_all 0.0606
_refine_ls_R_factor_gt 0.0439
_refine_ls_shift/su_max <0.001
_refine_ls_shift/su_mean <0.001
_refine_ls_structure_factor_coef Fsqd
_refine_ls_weighting_details 'w=1/[\s^2^(Fo^2^)+(0.0425P)^2^] where P=(Fo^2^+2Fc^2^)/3'
_refine_ls_weighting_scheme calc
_refine_ls_wR_factor_gt 0.0974
_refine_ls_wR_factor_ref 0.1027
_reflns_Friedel_coverage 0.639
_reflns_Friedel_fraction_full 0.891
_reflns_Friedel_fraction_max 0.860
_reflns_number_gt 2899
_reflns_number_total 3636
_reflns_threshold_expression 'I > 2\s(I)'
_cod_data_source_file np6b00674_si_002.cif
_cod_data_source_block Cononuridine_methyl_iodide
_cod_depositor_comments
;
The following automatic conversions were performed:

'_chemical_melting_point' value '487-491 K' was changed to '489(2)' -
the average value was taken and precision was estimated.

Automatic conversion script
Id: cif_fix_values 4268 2015-11-12 08:31:59Z antanas 

 Adding full bibliography for 1544317--1544318.cif.
;
_cod_original_cell_volume 1893.1(4)
_cod_database_code 1544318
_shelx_shelxl_version_number 2014/7
_shelx_space_group_comment
;
The symmetry employed for this shelxl refinement is uniquely defined
by the following loop, which should always be used as a source of
symmetry information in preference to the above space-group names.
They are only intended as comments.
;
_shelx_estimated_absorpt_t_min 0.726
_shelx_estimated_absorpt_t_max 0.967

loop_
_space_group_symop_operation_xyz
'x, y, z'
'-x+1/2, -y, z+1/2'
'-x, y+1/2, -z+1/2'
'x+1/2, -y+1/2, -z'

loop_
_atom_site_label
_atom_site_type_symbol
_atom_site_fract_x
_atom_site_fract_y
_atom_site_fract_z
_atom_site_U_iso_or_equiv
_atom_site_adp_type
_atom_site_occupancy
_atom_site_site_symmetry_order
_atom_site_calc_flag
_atom_site_refinement_flags_posn
_atom_site_refinement_flags_adp
I1 I 0.15158(10) 0.12900(5) 0.92716(4) 0.02366(18) Uani 1 1 d . .
N1 N 0.7664(12) 0.4943(6) 0.7281(4) 0.026(2) Uani 1 1 d . .
H1 H 0.7787 0.5402 0.6943 0.031 Uiso 1 1 calc R U
N4 N 1.1492(13) 0.4687(5) 0.9636(4) 0.0225(18) Uani 1 1 d . .
O19 O 1.1584(14) 0.7669(5) 1.0130(4) 0.048(2) Uani 1 1 d . .
O4 O 1.1783(10) 0.5719(4) 0.9887(3) 0.0249(17) Uani 1 1 d . .
C8 C 0.6708(16) 0.3578(7) 0.7917(5) 0.022(2) Uani 1 1 d . .
C20 C 1.1432(15) 0.6357(7) 0.9252(6) 0.0258(19) Uani 1 1 d . .
C2 C 0.8592(16) 0.4901(6) 0.7889(5) 0.023(2) Uani 1 1 d . .
C10 C 0.4358(15) 0.2496(8) 0.7563(5) 0.028(3) Uani 1 1 d . .
H10 H 0.3601 0.1935 0.7654 0.033 Uiso 1 1 calc R U
C5 C 0.9676(12) 0.4804(6) 0.9311(7) 0.022(2) Uani 1 1 d . .
H5 H 0.8864 0.4959 0.9710 0.026 Uiso 1 1 calc R U
C6 C 0.8996(13) 0.3829(8) 0.8955(5) 0.025(2) Uani 1 1 d . .
H6A H 0.9978 0.3359 0.8855 0.030 Uiso 1 1 calc R U
H6B H 0.8178 0.3473 0.9277 0.030 Uiso 1 1 calc R U
C13 C 0.6490(17) 0.4139(7) 0.7282(5) 0.024(2) Uani 1 1 d . .
C17 C 1.1839(16) 0.5057(8) 0.7921(6) 0.029(3) Uani 1 1 d . .
H17A H 1.1647 0.4314 0.7841 0.035 Uiso 1 1 calc R U
H17B H 1.2319 0.5352 0.7479 0.035 Uiso 1 1 calc R U
C22 C 1.1519(16) 0.4019(6) 1.0277(5) 0.027(2) Uani 1 1 d . .
H22A H 1.2654 0.4074 1.0509 0.040 Uiso 1 1 calc R U
H22B H 1.1316 0.3304 1.0137 0.040 Uiso 1 1 calc R U
H22C H 1.0604 0.4238 1.0605 0.040 Uiso 1 1 calc R U
C18 C 1.0340(16) 0.8173(8) 0.8999(7) 0.040(3) Uani 1 1 d . .
H18A H 0.9111 0.8291 0.9108 0.061 Uiso 1 1 calc R U
H18B H 1.0444 0.7882 0.8522 0.061 Uiso 1 1 calc R U
H18C H 1.0972 0.8826 0.9020 0.061 Uiso 1 1 calc R U
C21 C 0.9842(14) 0.5789(7) 0.8878(5) 0.023(3) Uani 1 1 d . .
H21 H 0.8767 0.6210 0.8947 0.028 Uiso 1 1 calc R U
C3 C 1.2937(13) 0.4432(7) 0.9121(6) 0.030(3) Uani 1 1 d . .
H3A H 1.2721 0.3739 0.8924 0.036 Uiso 1 1 calc R U
H3B H 1.4050 0.4405 0.9384 0.036 Uiso 1 1 calc R U
C15 C 1.3045(12) 0.6284(8) 0.8793(6) 0.032(3) Uani 1 1 d . .
H15A H 1.4096 0.6438 0.9076 0.038 Uiso 1 1 calc R U
H15B H 1.2976 0.6783 0.8399 0.038 Uiso 1 1 calc R U
C19 C 1.1095(16) 0.7441(8) 0.9525(6) 0.034(3) Uani 1 1 d . .
C14 C 1.3132(16) 0.5193(7) 0.8505(6) 0.034(3) Uani 1 1 d . .
H14 H 1.4317 0.5094 0.8298 0.040 Uiso 1 1 calc R U
C9 C 0.5617(15) 0.2748(8) 0.8050(5) 0.026(3) Uani 1 1 d . .
H9 H 0.5740 0.2360 0.8473 0.031 Uiso 1 1 calc R U
C16 C 1.0075(15) 0.5577(8) 0.8088(5) 0.027(3) Uani 1 1 d . .
H16 H 0.9990 0.6237 0.7821 0.032 Uiso 1 1 calc R U
C11 C 0.4183(15) 0.3047(8) 0.6947(6) 0.031(3) Uani 1 1 d . .
H11 H 0.3310 0.2855 0.6617 0.037 Uiso 1 1 calc R U
C7 C 0.8089(13) 0.4092(7) 0.8280(5) 0.023(3) Uani 1 1 d . .
C12 C 0.5247(14) 0.3872(8) 0.6796(5) 0.030(3) Uani 1 1 d . .
H12 H 0.5121 0.4245 0.6367 0.036 Uiso 1 1 calc R U

loop_
_atom_site_aniso_label
_atom_site_aniso_U_11
_atom_site_aniso_U_22
_atom_site_aniso_U_33
_atom_site_aniso_U_23
_atom_site_aniso_U_13
_atom_site_aniso_U_12
I1 0.0235(3) 0.0237(3) 0.0237(3) -0.0040(4) 0.0030(4) 0.0033(4)
N1 0.036(5) 0.020(4) 0.021(4) 0.006(4) 0.006(5) 0.003(4)
N4 0.019(4) 0.020(4) 0.029(4) -0.003(3) 0.005(5) -0.002(4)
O19 0.062(6) 0.034(4) 0.047(5) -0.009(4) -0.003(6) 0.009(5)
O4 0.027(5) 0.016(3) 0.032(4) -0.001(3) 0.004(4) 0.001(3)
C8 0.033(6) 0.016(5) 0.016(4) 0.006(4) -0.001(5) 0.011(5)
C20 0.027(5) 0.020(4) 0.031(4) -0.002(6) 0.010(6) -0.003(6)
C2 0.029(6) 0.018(5) 0.023(5) 0.004(4) 0.006(6) 0.007(5)
C10 0.023(6) 0.031(6) 0.029(6) -0.004(5) -0.001(5) 0.006(5)
C5 0.014(5) 0.022(5) 0.029(5) 0.003(5) -0.005(6) 0.006(4)
C6 0.031(6) 0.023(5) 0.022(5) 0.008(5) 0.000(4) 0.003(5)
C13 0.029(6) 0.030(5) 0.012(4) 0.000(4) 0.001(6) 0.016(6)
C17 0.034(8) 0.031(6) 0.022(5) 0.003(4) 0.014(6) -0.003(5)
C22 0.028(6) 0.022(5) 0.031(5) 0.009(4) -0.008(6) -0.001(5)
C18 0.027(7) 0.027(6) 0.067(9) 0.010(6) 0.013(7) -0.010(5)
C21 0.016(6) 0.020(5) 0.033(6) 0.007(4) 0.007(5) 0.001(4)
C3 0.021(6) 0.026(5) 0.043(8) -0.006(5) 0.004(5) 0.007(4)
C15 0.024(6) 0.024(5) 0.047(6) -0.005(6) 0.012(5) 0.003(6)
C19 0.046(9) 0.022(6) 0.033(6) 0.001(5) 0.014(6) -0.007(5)
C14 0.030(8) 0.023(6) 0.048(7) 0.004(5) 0.027(7) -0.002(5)
C9 0.028(6) 0.029(6) 0.022(5) 0.000(5) 0.009(5) 0.008(5)
C16 0.038(8) 0.021(5) 0.022(5) 0.003(4) 0.014(6) 0.003(5)
C11 0.024(6) 0.043(7) 0.026(6) -0.010(5) -0.006(5) 0.020(5)
C7 0.019(6) 0.025(5) 0.025(5) 0.006(4) 0.010(5) 0.008(4)
C12 0.032(6) 0.031(6) 0.025(5) 0.004(5) 0.007(5) 0.012(6)

loop_
_atom_type_symbol
_atom_type_description
_atom_type_scat_dispersion_real
_atom_type_scat_dispersion_imag
_atom_type_scat_source
C C 0.0033 0.0016 'International Tables Vol C Tables 4.2.6.8 and 6.1.1.4'
H H 0.0000 0.0000 'International Tables Vol C Tables 4.2.6.8 and 6.1.1.4'
N N 0.0061 0.0033 'International Tables Vol C Tables 4.2.6.8 and 6.1.1.4'
O O 0.0106 0.0060 'International Tables Vol C Tables 4.2.6.8 and 6.1.1.4'
I I -0.4742 1.8119 'International Tables Vol C Tables 4.2.6.8 and 6.1.1.4'

loop_
_geom_angle_atom_site_label_1
_geom_angle_atom_site_label_2
_geom_angle_atom_site_label_3
_geom_angle
C2 N1 C13 108.2(8)
C2 N1 H1 125.9
C13 N1 H1 125.9
O4 N4 C22 105.9(7)
O4 N4 C3 107.6(7)
C22 N4 C3 112.5(8)
O4 N4 C5 100.4(7)
C22 N4 C5 113.3(9)
C3 N4 C5 115.6(8)
N4 O4 C20 103.1(6)
C9 C8 C13 118.9(10)
C9 C8 C7 136.3(9)
C13 C8 C7 104.7(9)
O4 C20 C15 106.2(9)
O4 C20 C19 106.0(8)
C15 C20 C19 113.0(9)
O4 C20 C21 103.8(7)
C15 C20 C21 110.2(8)
C19 C20 C21 116.7(9)
C7 C2 N1 110.3(10)
C7 C2 C16 123.0(10)
N1 C2 C16 126.5(9)
C11 C10 C9 120.7(11)
C11 C10 H10 119.6
C9 C10 H10 119.6
C21 C5 C6 119.4(9)
C21 C5 N4 102.9(7)
C6 C5 N4 113.9(7)
C21 C5 H5 106.6
C6 C5 H5 106.6
N4 C5 H5 106.6
C7 C6 C5 110.2(8)
C7 C6 H6A 109.6
C5 C6 H6A 109.6
C7 C6 H6B 109.6
C5 C6 H6B 109.6
H6A C6 H6B 108.1
C12 C13 N1 130.2(9)
C12 C13 C8 121.4(10)
N1 C13 C8 108.4(9)
C14 C17 C16 112.3(8)
C14 C17 H17A 109.2
C16 C17 H17A 109.2
C14 C17 H17B 109.2
C16 C17 H17B 109.2
H17A C17 H17B 107.9
N4 C22 H22A 109.5
N4 C22 H22B 109.5
H22A C22 H22B 109.5
N4 C22 H22C 109.5
H22A C22 H22C 109.5
H22B C22 H22C 109.5
C19 C18 H18A 109.5
C19 C18 H18B 109.5
H18A C18 H18B 109.5
C19 C18 H18C 109.5
H18A C18 H18C 109.5
H18B C18 H18C 109.5
C5 C21 C16 112.4(9)
C5 C21 C20 102.5(8)
C16 C21 C20 115.2(9)
C5 C21 H21 108.8
C16 C21 H21 108.8
C20 C21 H21 108.8
N4 C3 C14 114.6(8)
N4 C3 H3A 108.6
C14 C3 H3A 108.6
N4 C3 H3B 108.6
C14 C3 H3B 108.6
H3A C3 H3B 107.6
C20 C15 C14 107.4(8)
C20 C15 H15A 110.2
C14 C15 H15A 110.2
C20 C15 H15B 110.2
C14 C15 H15B 110.2
H15A C15 H15B 108.5
O19 C19 C18 125.4(10)
O19 C19 C20 118.8(10)
C18 C19 C20 115.5(10)
C17 C14 C15 110.2(9)
C17 C14 C3 114.7(9)
C15 C14 C3 109.0(9)
C17 C14 H14 107.5
C15 C14 H14 107.5
C3 C14 H14 107.5
C10 C9 C8 119.2(10)
C10 C9 H9 120.4
C8 C9 H9 120.4
C2 C16 C21 105.3(8)
C2 C16 C17 111.1(8)
C21 C16 C17 112.4(9)
C2 C16 H16 109.3
C21 C16 H16 109.3
C17 C16 H16 109.3
C10 C11 C12 121.6(11)
C10 C11 H11 119.2
C12 C11 H11 119.2
C2 C7 C8 108.4(9)
C2 C7 C6 121.0(10)
C8 C7 C6 130.5(8)
C13 C12 C11 118.2(10)
C13 C12 H12 120.9
C11 C12 H12 120.9

loop_
_geom_bond_atom_site_label_1
_geom_bond_atom_site_label_2
_geom_bond_distance
N1 C2 1.353(13)
N1 C13 1.382(14)
N1 H1 0.8800
N4 O4 1.443(9)
N4 C22 1.492(11)
N4 C3 1.514(13)
N4 C5 1.533(13)
O19 C19 1.240(13)
O4 C20 1.485(12)
C8 C9 1.392(15)
C8 C13 1.414(12)
C8 C7 1.430(15)
C20 C15 1.516(14)
C20 C19 1.527(14)
C20 C21 1.594(15)
C2 C7 1.344(12)
C2 C16 1.490(15)
C10 C11 1.375(15)
C10 C9 1.375(15)
C10 H10 0.9500
C5 C21 1.527(13)
C5 C6 1.530(13)
C5 H5 1.0000
C6 C7 1.494(13)
C6 H6A 0.9900
C6 H6B 0.9900
C13 C12 1.370(15)
C17 C14 1.496(14)
C17 C16 1.549(15)
C17 H17A 0.9900
C17 H17B 0.9900
C22 H22A 0.9800
C22 H22B 0.9800
C22 H22C 0.9800
C18 C19 1.495(15)
C18 H18A 0.9800
C18 H18B 0.9800
C18 H18C 0.9800
C21 C16 1.530(14)
C21 H21 1.0000
C3 C14 1.538(14)
C3 H3A 0.9900
C3 H3B 0.9900
C15 C14 1.523(14)
C15 H15A 0.9900
C15 H15B 0.9900
C14 H14 1.0000
C9 H9 0.9500
C16 H16 1.0000
C11 C12 1.381(15)
C11 H11 0.9500
C12 H12 0.9500

loop_
_geom_torsion_atom_site_label_1
_geom_torsion_atom_site_label_2
_geom_torsion_atom_site_label_3
_geom_torsion_atom_site_label_4
_geom_torsion
C22 N4 O4 C20 -170.4(9)
C3 N4 O4 C20 69.1(9)
C5 N4 O4 C20 -52.3(9)
N4 O4 C20 C15 -78.7(9)
N4 O4 C20 C19 160.9(8)
N4 O4 C20 C21 37.5(9)
C13 N1 C2 C7 1.0(12)
C13 N1 C2 C16 175.8(10)
O4 N4 C5 C21 46.5(9)
C22 N4 C5 C21 159.0(8)
C3 N4 C5 C21 -68.9(10)
O4 N4 C5 C6 177.2(8)
C22 N4 C5 C6 -70.3(11)
C3 N4 C5 C6 61.8(10)
C21 C5 C6 C7 -17.4(12)
N4 C5 C6 C7 -139.3(9)
C2 N1 C13 C12 178.2(11)
C2 N1 C13 C8 -0.1(12)
C9 C8 C13 C12 -0.9(15)
C7 C8 C13 C12 -179.3(9)
C9 C8 C13 N1 177.7(9)
C7 C8 C13 N1 -0.7(11)
C6 C5 C21 C16 -25.6(13)
N4 C5 C21 C16 101.6(10)
C6 C5 C21 C20 -149.9(8)
N4 C5 C21 C20 -22.7(10)
O4 C20 C21 C5 -7.7(10)
C15 C20 C21 C5 105.7(9)
C19 C20 C21 C5 -123.8(10)
O4 C20 C21 C16 -130.1(9)
C15 C20 C21 C16 -16.7(12)
C19 C20 C21 C16 113.8(10)
O4 N4 C3 C14 -55.4(11)
C22 N4 C3 C14 -171.7(9)
C5 N4 C3 C14 55.9(11)
O4 C20 C15 C14 69.3(10)
C19 C20 C15 C14 -175.0(10)
C21 C20 C15 C14 -42.5(12)
O4 C20 C19 O19 18.3(15)
C15 C20 C19 O19 -97.6(14)
C21 C20 C19 O19 133.2(12)
O4 C20 C19 C18 -167.5(9)
C15 C20 C19 C18 76.6(13)
C21 C20 C19 C18 -52.6(13)
C16 C17 C14 C15 -41.4(11)
C16 C17 C14 C3 82.1(11)
C20 C15 C14 C17 76.0(11)
C20 C15 C14 C3 -50.7(12)
N4 C3 C14 C17 -78.8(11)
N4 C3 C14 C15 45.4(13)
C11 C10 C9 C8 0.7(16)
C13 C8 C9 C10 0.0(15)
C7 C8 C9 C10 177.7(11)
C7 C2 C16 C21 -44.9(13)
N1 C2 C16 C21 141.0(10)
C7 C2 C16 C17 77.1(12)
N1 C2 C16 C17 -97.0(12)
C5 C21 C16 C2 53.9(11)
C20 C21 C16 C2 170.8(8)
C5 C21 C16 C17 -67.2(11)
C20 C21 C16 C17 49.7(11)
C14 C17 C16 C2 -136.8(9)
C14 C17 C16 C21 -19.1(12)
C9 C10 C11 C12 -0.5(16)
N1 C2 C7 C8 -1.5(12)
C16 C2 C7 C8 -176.5(9)
N1 C2 C7 C6 175.7(9)
C16 C2 C7 C6 0.8(15)
C9 C8 C7 C2 -176.6(12)
C13 C8 C7 C2 1.3(11)
C9 C8 C7 C6 7(2)
C13 C8 C7 C6 -175.5(10)
C5 C6 C7 C2 31.6(13)
C5 C6 C7 C8 -151.9(10)
N1 C13 C12 C11 -177.1(10)
C8 C13 C12 C11 1.1(15)
C10 C11 C12 C13 -0.4(15)
